data_7033602
loop_
_publ_author_name
'Naziruddin, Abbas Raja'
'Galstyan, Anzhela'
'Iordache, Adriana'
'Daniliuc, Constantin G.'
'Strassert, Cristian A.'
'De Cola, Luisa'

_publ_section_title
;
 Bidentate NHC^pyrozolate ligands in luminescent platinum(ii) complexes.
;
_journal_issue 18
_journal_name_full 'Dalton transactions (Cambridge, England : 2003)'
_journal_page_first 8467
_journal_page_last 8477
_journal_paper_doi 10.1039/c4dt03651d
_journal_volume 44
_journal_year 2015
_chemical_formula_sum 'C26 H16 F9 N5 Pt'
_chemical_formula_weight 764.53
_chemical_name_systematic
; 
 ? 
;
_space_group_IT_number 2
_symmetry_cell_setting triclinic
_symmetry_space_group_name_Hall '-P 1'
_symmetry_space_group_name_H-M 'P -1'
_atom_sites_solution_hydrogens geom
_atom_sites_solution_primary direct
_atom_sites_solution_secondary difmap
_audit_creation_method SHELXL-97
_cell_angle_alpha 72.144(2)
_cell_angle_beta 73.342(2)
_cell_angle_gamma 77.339(1)
_cell_formula_units_Z 2
_cell_length_a 10.3649(2)
_cell_length_b 11.2201(3)
_cell_length_c 11.8690(3)
_cell_measurement_reflns_used 3000
_cell_measurement_temperature 223(2)
_cell_measurement_theta_max 28.28
_cell_measurement_theta_min 4.08
_cell_volume 1245.57(5)
_computing_cell_refinement 'Collect (Nonius B.V., 1998)'
_computing_data_collection 'Collect (Nonius B.V., 1998)'
_computing_data_reduction 'Denzo-SMN (Otwinowski & Minor, 1997)'
_computing_molecular_graphics 'XP (BrukerAXS, 2000)'
_computing_publication_material 'SHELXL-97 (Sheldrick, 1997)'
_computing_structure_refinement 'SHELXL-97 (Sheldrick, 1997)'
_computing_structure_solution 'SHELXS-97 (Sheldrick, 1990)'
_diffrn_ambient_temperature 223(2)
_diffrn_measured_fraction_theta_full 0.972
_diffrn_measured_fraction_theta_max 0.972
_diffrn_measurement_device_type 'Nonius KappaCCD APEXII'
_diffrn_measurement_method '\w and \f scans'
_diffrn_radiation_monochromator 'Montel mirror'
_diffrn_radiation_source 'rotating anode Nonius FR591'
_diffrn_radiation_type MoK\a
_diffrn_radiation_wavelength 0.71073
_diffrn_reflns_av_R_equivalents 0.034
_diffrn_reflns_av_sigmaI/netI 0.0235
_diffrn_reflns_limit_h_max 12
_diffrn_reflns_limit_h_min 0
_diffrn_reflns_limit_k_max 13
_diffrn_reflns_limit_k_min -12
_diffrn_reflns_limit_l_max 14
_diffrn_reflns_limit_l_min -13
_diffrn_reflns_number 11385
_diffrn_reflns_theta_full 25.00
_diffrn_reflns_theta_max 25.00
_diffrn_reflns_theta_min 2.62
_exptl_absorpt_coefficient_mu 5.728
_exptl_absorpt_correction_T_max 0.3938
_exptl_absorpt_correction_T_min 0.2537
_exptl_absorpt_correction_type multi-scan
_exptl_absorpt_process_details 'Denzo (Otwinowski, Borek, Majewski & Minor, 2003)'
_exptl_crystal_colour yellow
_exptl_crystal_density_diffrn 2.038
_exptl_crystal_density_method 'not measured'
_exptl_crystal_description block
_exptl_crystal_F_000 732
_exptl_crystal_size_max 0.33
_exptl_crystal_size_mid 0.20
_exptl_crystal_size_min 0.20
_refine_diff_density_max 0.852
_refine_diff_density_min -0.822
_refine_diff_density_rms 0.089
_refine_ls_extinction_method none
_refine_ls_goodness_of_fit_ref 1.088
_refine_ls_hydrogen_treatment constr
_refine_ls_matrix_type full
_refine_ls_number_parameters 399
_refine_ls_number_reflns 4266
_refine_ls_number_restraints 84
_refine_ls_restrained_S_all 1.132
_refine_ls_R_factor_all 0.0211
_refine_ls_R_factor_gt 0.0205
_refine_ls_shift/su_max 0.001
_refine_ls_shift/su_mean 0.000
_refine_ls_structure_factor_coef Fsqd
_refine_ls_weighting_details 'calc w=1/[\s^2^(Fo^2^)+(0.0215P)^2^+2.4830P] where P=(Fo^2^+2Fc^2^)/3'
_refine_ls_weighting_scheme calc
_refine_ls_wR_factor_gt 0.0520
_refine_ls_wR_factor_ref 0.0528
_reflns_number_gt 4191
_reflns_number_total 4266
_reflns_threshold_expression >2sigma(I)
_cod_data_source_file c4dt03651d2.cif
_cod_data_source_block fro6323
_cod_depositor_comments 'Adding full bibliography for 7033601--7033603.cif.'
_cod_original_sg_symbol_H-M P-1
_cod_database_code 7033602

loop_
_symmetry_equiv_pos_as_xyz
'x, y, z'
'-x, -y, -z'

loop_
_atom_site_label
_atom_site_type_symbol
_atom_site_fract_x
_atom_site_fract_y
_atom_site_fract_z
_atom_site_U_iso_or_equiv
_atom_site_adp_type
_atom_site_occupancy
_atom_site_symmetry_multiplicity
_atom_site_calc_flag
_atom_site_refinement_flags
_atom_site_disorder_assembly
_atom_site_disorder_group
Pt1 Pt 0.421838(12) 0.271189(12) 0.258321(11) 0.02432(6) Uani 1 1 d . . .
N1 N 0.2419(3) 0.2921(3) 0.2018(3) 0.0287(7) Uani 1 1 d . . .
N2 N 0.2163(3) 0.2308(3) 0.1298(3) 0.0308(7) Uani 1 1 d . . .
C3 C 0.0952(4) 0.2888(4) 0.1077(4) 0.0329(8) Uani 1 1 d . A .
C4 C 0.0413(4) 0.3874(4) 0.1624(4) 0.0342(9) Uani 1 1 d . . .
H4 H -0.0413 0.4421 0.1596 0.041 Uiso 1 1 calc R . .
C5 C 0.1386(4) 0.3856(4) 0.2222(3) 0.0296(8) Uani 1 1 d . . .
C6 C 0.1483(4) 0.4725(4) 0.2922(4) 0.0339(8) Uani 1 1 d . . .
H6A H 0.0691 0.5389 0.2936 0.041 Uiso 1 1 calc R . .
H6B H 0.1494 0.4251 0.3764 0.041 Uiso 1 1 calc R . .
N7 N 0.2736(3) 0.5297(3) 0.2339(3) 0.0279(6) Uani 1 1 d . . .
C8 C 0.3964(4) 0.4582(4) 0.2112(3) 0.0256(7) Uani 1 1 d . . .
N9 N 0.4866(3) 0.5392(3) 0.1422(3) 0.0249(6) Uani 1 1 d . . .
C10 C 0.4190(4) 0.6630(3) 0.1188(3) 0.0275(7) Uani 1 1 d . . .
C11 C 0.4645(4) 0.7772(4) 0.0476(4) 0.0347(8) Uani 1 1 d . . .
H11 H 0.5565 0.7816 0.0075 0.042 Uiso 1 1 calc R . .
C12 C 0.3665(5) 0.8835(4) 0.0393(4) 0.0432(10) Uani 1 1 d . . .
H12 H 0.3925 0.9621 -0.0089 0.052 Uiso 1 1 calc R . .
C13 C 0.2302(5) 0.8774(4) 0.1004(4) 0.0458(11) Uani 1 1 d . . .
H13 H 0.1673 0.9522 0.0930 0.055 Uiso 1 1 calc R . .
C14 C 0.1852(4) 0.7648(4) 0.1715(4) 0.0382(9) Uani 1 1 d . . .
H14 H 0.0938 0.7609 0.2138 0.046 Uiso 1 1 calc R . .
C15 C 0.2829(4) 0.6571(4) 0.1770(3) 0.0280(8) Uani 1 1 d . . .
C16 C 0.6307(4) 0.5059(4) 0.0891(3) 0.0309(8) Uani 1 1 d . . .
H16A H 0.6849 0.5269 0.1328 0.046 Uiso 1 1 calc R . .
H16B H 0.6525 0.5527 0.0041 0.046 Uiso 1 1 calc R . .
H16C H 0.6504 0.4158 0.0952 0.046 Uiso 1 1 calc R . .
C17 C 0.0340(4) 0.2498(3) 0.0285(4) 0.0449(11) Uani 1 1 d D . .
F18A F 0.1003(10) 0.2825(15) -0.0884(6) 0.082(3) Uani 0.535(19) 1 d PDU A 1
F19A F 0.0162(13) 0.1317(5) 0.0559(12) 0.068(3) Uani 0.535(19) 1 d PDU A 1
F20A F -0.0909(7) 0.3181(9) 0.0272(10) 0.053(2) Uani 0.535(19) 1 d PDU A 1
F18B F 0.1269(9) 0.2049(16) -0.0597(11) 0.084(3) Uani 0.465(19) 1 d PDU A 2
F19B F -0.0274(13) 0.1472(9) 0.0920(10) 0.054(3) Uani 0.465(19) 1 d PDU A 2
F20B F -0.0536(15) 0.3351(9) -0.0236(14) 0.078(4) Uani 0.465(19) 1 d PDU A 2
N21 N 0.4674(3) 0.0767(3) 0.2983(3) 0.0287(7) Uani 1 1 d . . .
C22 C 0.3886(4) 0.0027(4) 0.2871(4) 0.0349(9) Uani 1 1 d . . .
H22 H 0.3090 0.0406 0.2597 0.042 Uiso 1 1 calc R . .
C23 C 0.4211(5) -0.1275(4) 0.3146(4) 0.0386(9) Uani 1 1 d . . .
H23 H 0.3657 -0.1777 0.3045 0.046 Uiso 1 1 calc R . .
C24 C 0.5360(5) -0.1817(4) 0.3568(4) 0.0419(10) Uani 1 1 d . . .
H24 H 0.5593 -0.2702 0.3781 0.050 Uiso 1 1 calc R . .
C25 C 0.6179(4) -0.1052(4) 0.3681(4) 0.0390(9) Uani 1 1 d . . .
H25 H 0.6960 -0.1423 0.3984 0.047 Uiso 1 1 calc R . .
C26 C 0.5853(4) 0.0257(4) 0.3351(3) 0.0292(8) Uani 1 1 d . . .
C27 C 0.6578(4) 0.1214(3) 0.3450(3) 0.0275(7) Uani 1 1 d . . .
C28 C 0.7841(4) 0.1010(4) 0.3761(3) 0.0306(8) Uani 1 1 d . . .
C29 C 0.8237(4) 0.1948(4) 0.4078(3) 0.0324(8) Uani 1 1 d . . .
H29 H 0.9067 0.1802 0.4305 0.039 Uiso 1 1 calc R . .
C30 C 0.7400(4) 0.3100(4) 0.4056(3) 0.0294(8) Uani 1 1 d . . .
C31 C 0.6240(4) 0.3362(4) 0.3615(3) 0.0281(8) Uani 1 1 d . . .
H31 H 0.5719 0.4168 0.3552 0.034 Uiso 1 1 calc R . .
C32 C 0.5829(4) 0.2457(3) 0.3264(3) 0.0258(7) Uani 1 1 d . . .
C33 C 0.8871(4) -0.0175(4) 0.3743(4) 0.0430(10) Uani 1 1 d . . .
F34 F 1.0120(3) 0.0039(3) 0.3644(3) 0.0579(7) Uani 1 1 d . . .
F35 F 0.8595(3) -0.1118(3) 0.4772(3) 0.0560(7) Uani 1 1 d . . .
F36 F 0.8951(3) -0.0646(3) 0.2815(3) 0.0512(7) Uani 1 1 d . . .
C37 C 0.7725(4) 0.4083(4) 0.4498(4) 0.0373(9) Uani 1 1 d . . .
F38 F 0.8824(3) 0.3725(3) 0.4953(3) 0.0573(7) Uani 1 1 d . . .
F39 F 0.6696(3) 0.4422(3) 0.5377(3) 0.0595(8) Uani 1 1 d . . .
F40 F 0.7936(3) 0.5159(3) 0.3628(3) 0.0570(7) Uani 1 1 d . . .

loop_
_atom_site_aniso_label
_atom_site_aniso_U_11
_atom_site_aniso_U_22
_atom_site_aniso_U_33
_atom_site_aniso_U_23
_atom_site_aniso_U_13
_atom_site_aniso_U_12
Pt1 0.02369(9) 0.02345(9) 0.02814(9) -0.00683(6) -0.01142(6) -0.00092(6)
N1 0.0285(16) 0.0284(16) 0.0332(16) -0.0081(13) -0.0125(13) -0.0054(13)
N2 0.0355(18) 0.0271(16) 0.0360(17) -0.0080(13) -0.0174(14) -0.0057(13)
C3 0.034(2) 0.030(2) 0.038(2) -0.0023(16) -0.0193(17) -0.0069(16)
C4 0.0271(19) 0.034(2) 0.044(2) -0.0055(17) -0.0161(17) -0.0050(16)
C5 0.0220(18) 0.032(2) 0.0341(19) -0.0084(16) -0.0065(15) -0.0032(15)
C6 0.0222(18) 0.040(2) 0.042(2) -0.0178(18) -0.0045(16) -0.0039(16)
N7 0.0221(15) 0.0314(17) 0.0336(16) -0.0126(13) -0.0091(12) -0.0014(13)
C8 0.0235(17) 0.0306(19) 0.0263(17) -0.0107(14) -0.0115(14) 0.0012(14)
N9 0.0224(15) 0.0243(15) 0.0308(15) -0.0097(12) -0.0105(12) 0.0000(12)
C10 0.0316(19) 0.0255(18) 0.0296(18) -0.0108(15) -0.0147(15) 0.0024(15)
C11 0.041(2) 0.030(2) 0.036(2) -0.0092(16) -0.0134(17) -0.0054(17)
C12 0.057(3) 0.025(2) 0.050(2) -0.0071(18) -0.023(2) -0.0001(19)
C13 0.047(3) 0.030(2) 0.064(3) -0.016(2) -0.027(2) 0.0121(19)
C14 0.031(2) 0.037(2) 0.054(2) -0.0236(19) -0.0189(18) 0.0089(17)
C15 0.0284(19) 0.0284(19) 0.0327(19) -0.0132(15) -0.0139(15) 0.0013(15)
C16 0.0255(18) 0.0313(19) 0.0336(19) -0.0054(16) -0.0095(15) -0.0007(15)
C17 0.051(3) 0.039(2) 0.055(3) -0.012(2) -0.033(2) -0.002(2)
F18A 0.096(5) 0.123(8) 0.051(4) -0.035(4) -0.022(3) -0.037(5)
F19A 0.096(7) 0.032(3) 0.101(6) -0.029(3) -0.067(5) 0.012(3)
F20A 0.046(3) 0.063(4) 0.066(5) -0.029(4) -0.040(3) 0.012(3)
F18B 0.092(6) 0.119(8) 0.069(5) -0.048(5) -0.024(4) -0.032(5)
F19B 0.064(5) 0.048(4) 0.068(5) -0.025(3) -0.022(4) -0.020(4)
F20B 0.125(8) 0.049(4) 0.086(7) -0.005(5) -0.084(6) -0.002(5)
N21 0.0314(17) 0.0265(16) 0.0297(15) -0.0082(13) -0.0123(13) 0.0005(13)
C22 0.039(2) 0.034(2) 0.036(2) -0.0089(17) -0.0152(17) -0.0066(17)
C23 0.049(3) 0.032(2) 0.038(2) -0.0100(17) -0.0104(18) -0.0096(18)
C24 0.050(3) 0.026(2) 0.049(2) -0.0093(18) -0.013(2) -0.0016(18)
C25 0.036(2) 0.030(2) 0.049(2) -0.0081(18) -0.0136(19) 0.0019(17)
C26 0.0296(19) 0.0278(19) 0.0294(18) -0.0082(15) -0.0068(15) -0.0016(15)
C27 0.0294(19) 0.0265(18) 0.0256(17) -0.0059(14) -0.0103(14) 0.0016(15)
C28 0.0282(19) 0.0284(19) 0.0344(19) -0.0070(15) -0.0132(16) 0.0031(15)
C29 0.0226(18) 0.039(2) 0.037(2) -0.0095(17) -0.0130(15) 0.0017(16)
C30 0.0292(19) 0.034(2) 0.0256(17) -0.0064(15) -0.0095(15) -0.0045(16)
C31 0.0280(19) 0.0280(19) 0.0287(18) -0.0078(15) -0.0095(15) -0.0005(15)
C32 0.0237(18) 0.0245(18) 0.0274(17) -0.0067(14) -0.0056(14) -0.0008(14)
C33 0.033(2) 0.040(2) 0.057(3) -0.014(2) -0.0189(19) 0.0069(18)
F34 0.0295(13) 0.0536(16) 0.095(2) -0.0267(15) -0.0259(14) 0.0112(12)
F35 0.0601(18) 0.0377(14) 0.0639(17) -0.0011(13) -0.0304(14) 0.0089(13)
F36 0.0413(14) 0.0468(15) 0.0663(17) -0.0286(13) -0.0129(13) 0.0119(12)
C37 0.034(2) 0.046(2) 0.037(2) -0.0142(18) -0.0136(17) -0.0034(18)
F38 0.0476(16) 0.0652(18) 0.081(2) -0.0312(15) -0.0414(15) -0.0005(14)
F39 0.0475(16) 0.086(2) 0.0625(17) -0.0511(17) -0.0048(13) -0.0105(15)
F40 0.077(2) 0.0393(15) 0.0635(17) -0.0120(13) -0.0246(15) -0.0179(14)

loop_
_atom_type_symbol
_atom_type_description
_atom_type_scat_dispersion_real
_atom_type_scat_dispersion_imag
_atom_type_scat_source
C C 0.0033 0.0016 'International Tables Vol C Tables 4.2.6.8 and 6.1.1.4'
H H 0.0000 0.0000 'International Tables Vol C Tables 4.2.6.8 and 6.1.1.4'
N N 0.0061 0.0033 'International Tables Vol C Tables 4.2.6.8 and 6.1.1.4'
F F 0.0171 0.0103 'International Tables Vol C Tables 4.2.6.8 and 6.1.1.4'
Pt Pt -1.7033 8.3905 'International Tables Vol C Tables 4.2.6.8 and 6.1.1.4'

loop_
_geom_angle_atom_site_label_1
_geom_angle_atom_site_label_2
_geom_angle_atom_site_label_3
_geom_angle
C8 Pt1 C32 96.85(14)
C8 Pt1 N21 174.55(13)
C32 Pt1 N21 79.85(13)
C8 Pt1 N1 84.94(13)
C32 Pt1 N1 175.03(12)
N21 Pt1 N1 98.71(12)
C5 N1 N2 110.0(3)
C5 N1 Pt1 121.3(2)
N2 N1 Pt1 128.2(3)
C3 N2 N1 105.1(3)
N2 C3 C4 112.7(3)
N2 C3 C17 121.0(4)
C4 C3 C17 126.3(4)
C5 C4 C3 103.0(3)
C5 C4 H4 128.5
C3 C4 H4 128.5
N1 C5 C4 109.2(3)
N1 C5 C6 119.8(3)
C4 C5 C6 130.8(4)
N7 C6 C5 109.1(3)
N7 C6 H6A 109.9
C5 C6 H6A 109.9
N7 C6 H6B 109.9
C5 C6 H6B 109.9
H6A C6 H6B 108.3
C8 N7 C15 110.7(3)
C8 N7 C6 121.6(3)
C15 N7 C6 126.8(3)
N7 C8 N9 106.6(3)
N7 C8 Pt1 123.1(3)
N9 C8 Pt1 129.9(3)
C8 N9 C10 109.8(3)
C8 N9 C16 126.9(3)
C10 N9 C16 123.0(3)
C15 C10 N9 106.8(3)
C15 C10 C11 121.6(4)
N9 C10 C11 131.6(4)
C12 C11 C10 116.2(4)
C12 C11 H11 121.9
C10 C11 H11 121.9
C11 C12 C13 121.9(4)
C11 C12 H12 119.0
C13 C12 H12 119.0
C14 C13 C12 121.9(4)
C14 C13 H13 119.1
C12 C13 H13 119.1
C13 C14 C15 116.3(4)
C13 C14 H14 121.9
C15 C14 H14 121.9
C10 C15 N7 106.0(3)
C10 C15 C14 122.1(4)
N7 C15 C14 131.9(4)
N9 C16 H16A 109.5
N9 C16 H16B 109.5
H16A C16 H16B 109.5
N9 C16 H16C 109.5
H16A C16 H16C 109.5
H16B C16 H16C 109.5
F20B C17 F19A 117.4(8)
F20B C17 F18A 76.1(7)
F19A C17 F18A 108.1(6)
F20B C17 F18B 107.2(7)
F19A C17 F18B 76.5(6)
F18A C17 F18B 36.8(5)
F20B C17 F19B 107.9(7)
F19A C17 F19B 24.5(6)
F18A C17 F19B 129.9(7)
F18B C17 F19B 100.9(6)
F20B C17 F20A 26.6(6)
F19A C17 F20A 105.6(6)
F18A C17 F20A 102.5(5)
F18B C17 F20A 130.1(7)
F19B C17 F20A 88.3(7)
F20B C17 C3 116.3(7)
F19A C17 C3 118.5(6)
F18A C17 C3 111.9(5)
F18B C17 C3 113.2(5)
F19B C17 C3 110.1(6)
F20A C17 C3 108.9(5)
C22 N21 C26 120.8(3)
C22 N21 Pt1 123.0(3)
C26 N21 Pt1 116.2(2)
N21 C22 C23 122.0(4)
N21 C22 H22 119.0
C23 C22 H22 119.0
C24 C23 C22 118.4(4)
C24 C23 H23 120.8
C22 C23 H23 120.8
C23 C24 C25 119.6(4)
C23 C24 H24 120.2
C25 C24 H24 120.2
C24 C25 C26 120.5(4)
C24 C25 H25 119.8
C26 C25 H25 119.8
N21 C26 C25 118.5(3)
N21 C26 C27 113.5(3)
C25 C26 C27 127.8(4)
C28 C27 C32 118.8(3)
C28 C27 C26 127.8(3)
C32 C27 C26 113.3(3)
C29 C28 C27 120.4(3)
C29 C28 C33 115.0(3)
C27 C28 C33 124.6(4)
C30 C29 C28 119.6(3)
C30 C29 H29 120.2
C28 C29 H29 120.2
C31 C30 C29 120.3(4)
C31 C30 C37 118.5(4)
C29 C30 C37 121.2(3)
C30 C31 C32 121.4(4)
C30 C31 H31 119.3
C32 C31 H31 119.3
C31 C32 C27 118.3(3)
C31 C32 Pt1 125.8(3)
C27 C32 Pt1 115.9(3)
F34 C33 F36 106.6(4)
F34 C33 F35 105.8(3)
F36 C33 F35 106.6(4)
F34 C33 C28 111.7(4)
F36 C33 C28 112.8(3)
F35 C33 C28 112.9(4)
F38 C37 F40 105.9(3)
F38 C37 F39 106.5(3)
F40 C37 F39 105.2(4)
F38 C37 C30 114.1(4)
F40 C37 C30 113.1(3)
F39 C37 C30 111.5(3)

loop_
_geom_bond_atom_site_label_1
_geom_bond_atom_site_label_2
_geom_bond_distance
Pt1 C8 1.976(4)
Pt1 C32 1.986(4)
Pt1 N21 2.062(3)
Pt1 N1 2.100(3)
N1 C5 1.349(5)
N1 N2 1.358(4)
N2 C3 1.340(5)
C3 C4 1.385(6)
C3 C17 1.481(5)
C4 C5 1.384(5)
C4 H4 0.9400
C5 C6 1.496(5)
C6 N7 1.468(5)
C6 H6A 0.9800
C6 H6B 0.9800
N7 C8 1.351(5)
N7 C15 1.393(5)
C8 N9 1.360(5)
N9 C10 1.395(5)
N9 C16 1.459(5)
C10 C15 1.387(5)
C10 C11 1.397(5)
C11 C12 1.385(6)
C11 H11 0.9400
C12 C13 1.397(7)
C12 H12 0.9400
C13 C14 1.380(6)
C13 H13 0.9400
C14 C15 1.395(5)
C14 H14 0.9400
C16 H16A 0.9700
C16 H16B 0.9700
C16 H16C 0.9700
C17 F20B 1.303(7)
C17 F19A 1.305(6)
C17 F18A 1.336(6)
C17 F18B 1.345(7)
C17 F19B 1.347(6)
C17 F20A 1.353(6)
N21 C22 1.342(5)
N21 C26 1.363(5)
C22 C23 1.381(6)
C22 H22 0.9400
C23 C24 1.371(6)
C23 H23 0.9400
C24 C25 1.389(6)
C24 H24 0.9400
C25 C26 1.390(6)
C25 H25 0.9400
C26 C27 1.488(5)
C27 C28 1.413(5)
C27 C32 1.425(5)
C28 C29 1.392(6)
C28 C33 1.513(5)
C29 C30 1.387(6)
C29 H29 0.9400
C30 C31 1.384(5)
C30 C37 1.492(6)
C31 C32 1.391(5)
C31 H31 0.9400
C33 F34 1.334(5)
C33 F36 1.336(5)
C33 F35 1.354(5)
C37 F38 1.330(5)
C37 F40 1.339(5)
C37 F39 1.340(5)

loop_
_geom_torsion_atom_site_label_1
_geom_torsion_atom_site_label_2
_geom_torsion_atom_site_label_3
_geom_torsion_atom_site_label_4
_geom_torsion
C8 Pt1 N1 C5 -37.4(3)
C32 Pt1 N1 C5 73.9(15)
N21 Pt1 N1 C5 146.7(3)
C8 Pt1 N1 N2 133.5(3)
C32 Pt1 N1 N2 -115.1(14)
N21 Pt1 N1 N2 -42.4(3)
C5 N1 N2 C3 -0.3(4)
Pt1 N1 N2 C3 -172.1(3)
N1 N2 C3 C4 0.6(4)
N1 N2 C3 C17 178.4(3)
N2 C3 C4 C5 -0.7(5)
C17 C3 C4 C5 -178.3(4)
N2 N1 C5 C4 -0.1(4)
Pt1 N1 C5 C4 172.4(2)
N2 N1 C5 C6 -175.7(3)
Pt1 N1 C5 C6 -3.3(5)
C3 C4 C5 N1 0.4(4)
C3 C4 C5 C6 175.4(4)
N1 C5 C6 N7 55.0(5)
C4 C5 C6 N7 -119.5(4)
C5 C6 N7 C8 -53.8(5)
C5 C6 N7 C15 114.4(4)
C15 N7 C8 N9 1.6(4)
C6 N7 C8 N9 171.5(3)
C15 N7 C8 Pt1 -172.1(2)
C6 N7 C8 Pt1 -2.2(5)
C32 Pt1 C8 N7 -135.0(3)
N21 Pt1 C8 N7 172.6(11)
N1 Pt1 C8 N7 40.3(3)
C32 Pt1 C8 N9 52.9(3)
N21 Pt1 C8 N9 0.5(14)
N1 Pt1 C8 N9 -131.8(3)
N7 C8 N9 C10 -1.4(4)
Pt1 C8 N9 C10 171.7(3)
N7 C8 N9 C16 -176.3(3)
Pt1 C8 N9 C16 -3.1(5)
C8 N9 C10 C15 0.7(4)
C16 N9 C10 C15 175.8(3)
C8 N9 C10 C11 -175.8(4)
C16 N9 C10 C11 -0.7(6)
C15 C10 C11 C12 0.5(5)
N9 C10 C11 C12 176.5(4)
C10 C11 C12 C13 1.1(6)
C11 C12 C13 C14 -0.8(7)
C12 C13 C14 C15 -1.1(6)
N9 C10 C15 N7 0.3(4)
C11 C10 C15 N7 177.2(3)
N9 C10 C15 C14 -179.3(3)
C11 C10 C15 C14 -2.4(5)
C8 N7 C15 C10 -1.2(4)
C6 N7 C15 C10 -170.4(3)
C8 N7 C15 C14 178.4(4)
C6 N7 C15 C14 9.2(6)
C13 C14 C15 C10 2.7(6)
C13 C14 C15 N7 -176.8(4)
N2 C3 C17 F20B -155.7(9)
C4 C3 C17 F20B 21.8(10)
N2 C3 C17 F19A 55.9(9)
C4 C3 C17 F19A -126.6(9)
N2 C3 C17 F18A -70.8(8)
C4 C3 C17 F18A 106.6(8)
N2 C3 C17 F18B -30.8(9)
C4 C3 C17 F18B 146.6(9)
N2 C3 C17 F19B 81.3(8)
C4 C3 C17 F19B -101.3(8)
N2 C3 C17 F20A 176.5(6)
C4 C3 C17 F20A -6.0(8)
C8 Pt1 N21 C22 -132.9(12)
C32 Pt1 N21 C22 174.1(3)
N1 Pt1 N21 C22 -1.1(3)
C8 Pt1 N21 C26 45.7(13)
C32 Pt1 N21 C26 -7.3(3)
N1 Pt1 N21 C26 177.5(3)
C26 N21 C22 C23 1.5(6)
Pt1 N21 C22 C23 -179.9(3)
N21 C22 C23 C24 1.3(6)
C22 C23 C24 C25 -1.5(6)
C23 C24 C25 C26 -1.0(7)
C22 N21 C26 C25 -4.0(5)
Pt1 N21 C26 C25 177.3(3)
C22 N21 C26 C27 -178.7(3)
Pt1 N21 C26 C27 2.6(4)
C24 C25 C26 N21 3.8(6)
C24 C25 C26 C27 177.6(4)
N21 C26 C27 C28 -177.5(4)
C25 C26 C27 C28 8.4(6)
N21 C26 C27 C32 6.1(4)
C25 C26 C27 C32 -168.0(4)
C32 C27 C28 C29 10.6(5)
C26 C27 C28 C29 -165.6(4)
C32 C27 C28 C33 -167.3(4)
C26 C27 C28 C33 16.5(6)
C27 C28 C29 C30 -1.7(6)
C33 C28 C29 C30 176.4(4)
C28 C29 C30 C31 -6.0(6)
C28 C29 C30 C37 174.3(4)
C29 C30 C31 C32 4.5(6)
C37 C30 C31 C32 -175.7(3)
C30 C31 C32 C27 4.4(5)
C30 C31 C32 Pt1 -178.5(3)
C28 C27 C32 C31 -11.8(5)
C26 C27 C32 C31 164.9(3)
C28 C27 C32 Pt1 170.8(3)
C26 C27 C32 Pt1 -12.4(4)
C8 Pt1 C32 C31 18.0(3)
N21 Pt1 C32 C31 -166.4(3)
N1 Pt1 C32 C31 -92.9(14)
C8 Pt1 C32 C27 -164.9(3)
N21 Pt1 C32 C27 10.7(3)
N1 Pt1 C32 C27 84.2(14)
C29 C28 C33 F34 -20.4(5)
C27 C28 C33 F34 157.6(4)
C29 C28 C33 F36 -140.4(4)
C27 C28 C33 F36 37.6(6)
C29 C28 C33 F35 98.8(4)
C27 C28 C33 F35 -83.2(5)
C31 C30 C37 F38 177.2(3)
C29 C30 C37 F38 -3.0(5)
C31 C30 C37 F40 -61.7(5)
C29 C30 C37 F40 118.1(4)
C31 C30 C37 F39 56.5(5)
C29 C30 C37 F39 -123.7(4)
